data_7160917
loop_
_publ_author_name
'Liu, Xinxiang'
'Wang, Huijuan'
'Liu, Yalan'
'Wang, Can'
'Liu, Chao-Yang'
'Chen, Yunfeng'

_publ_section_title
;
 A Facile Synthesis of [1,2,3]Triazolo[1,5-a]quinazolines via
 Copper-Catalyzed Tandem Reaction and Its Denitrogenative Transformation
 to 2-Acyl-quinazolines
;
_journal_name_full 'Organic &amp; Biomolecular Chemistry'
_journal_paper_doi 10.1039/D5OB01737H
_journal_year 2025
_chemical_formula_moiety 'C15 H10 N4'
_chemical_formula_sum 'C15 H10 N4'
_chemical_formula_weight 246.27
_space_group_crystal_system monoclinic
_space_group_IT_number 14
_space_group_name_Hall '-P 2yn'
_space_group_name_H-M_alt 'P 1 21/n 1'
_atom_sites_solution_hydrogens geom
_atom_sites_solution_primary dual
_audit_creation_date 2025-09-22
_audit_creation_method
; 
Olex2 1.2 
(compiled 2018.05.29 svn.r3508 for OlexSys, GUI svn.r5506) 
;
_audit_update_record
;
2025-11-05 deposited with the CCDC.	2025-12-08 downloaded from the CCDC.
;
_cell_angle_alpha 90
_cell_angle_beta 90.848(5)
_cell_angle_gamma 90
_cell_formula_units_Z 4
_cell_length_a 5.732(2)
_cell_length_b 8.394(3)
_cell_length_c 23.847(8)
_cell_measurement_reflns_used 5356
_cell_measurement_temperature 296(2)
_cell_measurement_theta_max 31.52
_cell_measurement_theta_min 2.56
_cell_volume 1147.3(7)
_computing_cell_refinement 'SAINT v7.68A (Bruker, 2009)'
_computing_data_collection 'Bruker APEX2'
_computing_data_reduction 'SAINT v7.68A (Bruker, 2009)'
_computing_molecular_graphics 'Olex2 (Dolomanov et al., 2009)'
_computing_publication_material 'Olex2 (Dolomanov et al., 2009)'
_computing_structure_refinement 'XL (Sheldrick, 2008)'
_computing_structure_solution 'XM (Sheldrick, 2008)'
_diffrn_ambient_temperature 296.15
_diffrn_detector 'Bruker APEX2 area detector'
_diffrn_detector_area_resol_mean 8
_diffrn_detector_type 'CCD area detector'
_diffrn_measured_fraction_theta_full 0.998
_diffrn_measured_fraction_theta_max 0.922
_diffrn_measurement_device 'three-circle diffractometer'
_diffrn_measurement_device_type 'Bruker SMART APEX2 area detector'
_diffrn_measurement_method '\w and \f scans'
_diffrn_radiation_monochromator graphite
_diffrn_radiation_probe x-ray
_diffrn_radiation_type MoK\a
_diffrn_radiation_wavelength 0.71073
_diffrn_reflns_av_R_equivalents 0.0525
_diffrn_reflns_av_unetI/netI 0.0482
_diffrn_reflns_Laue_measured_fraction_full 0.998
_diffrn_reflns_Laue_measured_fraction_max 0.922
_diffrn_reflns_limit_h_max 8
_diffrn_reflns_limit_h_min -8
_diffrn_reflns_limit_k_max 11
_diffrn_reflns_limit_k_min -12
_diffrn_reflns_limit_l_max 34
_diffrn_reflns_limit_l_min -33
_diffrn_reflns_number 11544
_diffrn_reflns_point_group_measured_fraction_full 0.998
_diffrn_reflns_point_group_measured_fraction_max 0.922
_diffrn_reflns_theta_full 25.242
_diffrn_reflns_theta_max 32.008
_diffrn_reflns_theta_min 1.708
_diffrn_source 'sealed tube'
_diffrn_source_type 'Incoatec I\ms'
_exptl_absorpt_coefficient_mu 0.090
_exptl_absorpt_correction_T_max 0.7463
_exptl_absorpt_correction_T_min 0.4852
_exptl_absorpt_correction_type multi-scan
_exptl_absorpt_process_details 'SADABS-2008/1 (Bruker,2008)'
_exptl_crystal_colour colourless
_exptl_crystal_colour_primary colourless
_exptl_crystal_density_diffrn 1.426
_exptl_crystal_description block
_exptl_crystal_F_000 512
_exptl_crystal_size_max 0.15
_exptl_crystal_size_mid 0.12
_exptl_crystal_size_min 0.1
_refine_diff_density_max 0.303
_refine_diff_density_min -0.216
_refine_diff_density_rms 0.052
_refine_ls_extinction_coef 0.013(3)
_refine_ls_extinction_expression Fc^*^=kFc[1+0.001xFc^2^\l^3^/sin(2\q)]^-1/4^
_refine_ls_extinction_method 'SHELXL-2014/7 (Sheldrick 2014'
_refine_ls_goodness_of_fit_ref 1.029
_refine_ls_hydrogen_treatment constr
_refine_ls_matrix_type full
_refine_ls_number_parameters 173
_refine_ls_number_reflns 3690
_refine_ls_number_restraints 0
_refine_ls_restrained_S_all 1.029
_refine_ls_R_factor_all 0.0709
_refine_ls_R_factor_gt 0.0519
_refine_ls_shift/su_max 0.001
_refine_ls_shift/su_mean 0.000
_refine_ls_structure_factor_coef Fsqd
_refine_ls_weighting_details 'w=1/[\s^2^(Fo^2^)+(0.0708P)^2^+0.2851P] where P=(Fo^2^+2Fc^2^)/3'
_refine_ls_weighting_scheme calc
_refine_ls_wR_factor_gt 0.1410
_refine_ls_wR_factor_ref 0.1602
_reflns_Friedel_coverage 0.000
_reflns_number_gt 2743
_reflns_number_total 3690
_reflns_threshold_expression 'I > 2\s(I)'
_cod_data_source_file d5ob01737h2.cif
_cod_data_source_block mo_230926b_0m
_cod_original_cell_volume 1147.2(7)
_cod_database_code 7160917
_shelx_shelxl_version_number 2014/7
_shelx_space_group_comment
; 
The symmetry employed for this shelxl refinement is uniquely defined 
by the following loop, which should always be used as a source of 
symmetry information in preference to the above space-group names. 
They are only intended as comments. 
;
_shelx_estimated_absorpt_t_max 0.991
_shelx_estimated_absorpt_t_min 0.987
_olex2_refinement_description
; 
1. Fixed Uiso 
 At 1.2 times of: 
  All C(H) groups 
2.a Aromatic/amide H refined with riding coordinates: 
 C3(H3), C6(H6), C7(H7), C8(H8), C9(H9), C11(H11), C12(H12), C13(H13), 
 C14(H14), C15(H15) 
;
_olex2_submission_special_instructions 'No special instructions were received'

loop_
_space_group_symop_operation_xyz
'x, y, z'
'-x+1/2, y+1/2, -z+1/2'
'-x, -y, -z'
'x-1/2, -y-1/2, z-1/2'

loop_
_atom_site_label
_atom_site_type_symbol
_atom_site_fract_x
_atom_site_fract_y
_atom_site_fract_z
_atom_site_U_iso_or_equiv
_atom_site_adp_type
_atom_site_occupancy
_atom_site_site_symmetry_order
_atom_site_calc_flag
_atom_site_refinement_flags_posn
_atom_site_refinement_flags_adp
_atom_site_refinement_flags_occupancy
_atom_site_disorder_assembly
_atom_site_disorder_group
C1 C 1.0548(2) 0.34490(15) 0.88761(5) 0.0369(3) Uani 1 1 d . . . . .
C2 C 0.9626(2) 0.33147(15) 0.94135(5) 0.0360(3) Uani 1 1 d . . . . .
C3 C 0.7391(2) 0.35319(18) 1.01873(6) 0.0456(3) Uani 1 1 d . . . . .
H3 H 0.6092 0.3941 1.0367 0.055 Uiso 1 1 calc R . . . .
C4 C 0.8894(2) 0.24755(17) 1.05024(6) 0.0421(3) Uani 1 1 d . . . . .
C5 C 1.0882(2) 0.18664(15) 1.02475(5) 0.0386(3) Uani 1 1 d . . . . .
C6 C 1.2451(3) 0.08774(18) 1.05304(6) 0.0479(3) Uani 1 1 d . . . . .
H6 H 1.3769 0.0487 1.0354 0.057 Uiso 1 1 calc R . . . .
C7 C 1.1995(3) 0.0493(2) 1.10799(7) 0.0553(4) Uani 1 1 d . . . . .
H7 H 1.3024 -0.0166 1.1276 0.066 Uiso 1 1 calc R . . . .
C8 C 1.0029(3) 0.1073(2) 1.13457(7) 0.0592(5) Uani 1 1 d . . . . .
H8 H 0.9758 0.0796 1.1717 0.071 Uiso 1 1 calc R . . . .
C9 C 0.8479(3) 0.2050(2) 1.10662(6) 0.0526(4) Uani 1 1 d . . . . .
H9 H 0.7165 0.2431 1.1247 0.063 Uiso 1 1 calc R . . . .
C10 C 0.9751(2) 0.43780(15) 0.83911(5) 0.0370(3) Uani 1 1 d . . . . .
C11 C 0.7581(3) 0.51427(19) 0.83848(6) 0.0462(3) Uani 1 1 d . . . . .
H11 H 0.6581 0.5021 0.8685 0.055 Uiso 1 1 calc R . . . .
C12 C 0.6922(3) 0.6083(2) 0.79311(7) 0.0516(4) Uani 1 1 d . . . . .
H12 H 0.5481 0.6592 0.7931 0.062 Uiso 1 1 calc R . . . .
C13 C 0.8374(3) 0.62705(19) 0.74818(6) 0.0520(4) Uani 1 1 d . . . . .
H13 H 0.7928 0.6917 0.7182 0.062 Uiso 1 1 calc R . . . .
C14 C 1.0493(3) 0.5496(2) 0.74774(6) 0.0548(4) Uani 1 1 d . . . . .
H14 H 1.1465 0.5606 0.7171 0.066 Uiso 1 1 calc R . . . .
C15 C 1.1183(3) 0.45507(19) 0.79282(6) 0.0468(3) Uani 1 1 d . . . . .
H15 H 1.2614 0.4029 0.7921 0.056 Uiso 1 1 calc R . . . .
N1 N 1.2540(2) 0.25540(15) 0.88637(5) 0.0442(3) Uani 1 1 d . . . . .
N2 N 1.2935(2) 0.18623(15) 0.93535(5) 0.0453(3) Uani 1 1 d . . . . .
N3 N 1.11696(19) 0.23219(13) 0.96891(4) 0.0372(2) Uani 1 1 d . . . . .
N4 N 0.7720(2) 0.39571(14) 0.96673(5) 0.0430(3) Uani 1 1 d . . . . .

loop_
_atom_site_aniso_label
_atom_site_aniso_U_11
_atom_site_aniso_U_22
_atom_site_aniso_U_33
_atom_site_aniso_U_23
_atom_site_aniso_U_13
_atom_site_aniso_U_12
C1 0.0380(6) 0.0334(6) 0.0391(6) -0.0012(5) -0.0026(5) -0.0040(5)
C2 0.0368(6) 0.0307(6) 0.0404(6) -0.0012(5) -0.0040(5) -0.0036(4)
C3 0.0419(7) 0.0471(8) 0.0479(8) -0.0031(6) 0.0038(5) -0.0032(6)
C4 0.0453(7) 0.0398(7) 0.0412(7) -0.0025(5) -0.0016(5) -0.0116(5)
C5 0.0444(7) 0.0336(6) 0.0378(6) -0.0015(5) -0.0048(5) -0.0084(5)
C6 0.0528(8) 0.0437(8) 0.0469(8) 0.0037(6) -0.0092(6) -0.0042(6)
C7 0.0665(10) 0.0511(9) 0.0480(8) 0.0107(7) -0.0149(7) -0.0132(7)
C8 0.0747(11) 0.0626(10) 0.0400(7) 0.0085(7) -0.0061(7) -0.0252(9)
C9 0.0591(9) 0.0569(9) 0.0421(7) -0.0023(7) 0.0039(6) -0.0169(7)
C10 0.0390(6) 0.0339(6) 0.0379(6) -0.0014(5) -0.0039(5) -0.0057(5)
C11 0.0419(7) 0.0508(8) 0.0460(7) 0.0028(6) -0.0010(5) 0.0005(6)
C12 0.0482(8) 0.0536(9) 0.0527(8) 0.0034(7) -0.0086(6) 0.0048(6)
C13 0.0633(9) 0.0499(8) 0.0425(7) 0.0059(6) -0.0091(6) 0.0002(7)
C14 0.0623(9) 0.0604(10) 0.0418(7) 0.0060(7) 0.0051(6) 0.0026(8)
C15 0.0463(7) 0.0497(8) 0.0444(7) 0.0019(6) 0.0030(5) 0.0025(6)
N1 0.0439(6) 0.0449(6) 0.0437(6) 0.0005(5) 0.0001(5) 0.0030(5)
N2 0.0446(6) 0.0463(7) 0.0449(6) 0.0008(5) 0.0002(5) 0.0050(5)
N3 0.0385(5) 0.0344(5) 0.0387(5) -0.0001(4) -0.0031(4) -0.0022(4)
N4 0.0388(6) 0.0430(6) 0.0472(6) -0.0021(5) -0.0001(4) -0.0009(5)

loop_
_atom_type_symbol
_atom_type_description
_atom_type_scat_dispersion_real
_atom_type_scat_dispersion_imag
_atom_type_scat_source
C C 0.0033 0.0016 'International Tables Vol C Tables 4.2.6.8 and 6.1.1.4'
H H 0.0000 0.0000 'International Tables Vol C Tables 4.2.6.8 and 6.1.1.4'
N N 0.0061 0.0033 'International Tables Vol C Tables 4.2.6.8 and 6.1.1.4'

loop_
_geom_angle_atom_site_label_1
_geom_angle_atom_site_label_2
_geom_angle_atom_site_label_3
_geom_angle
_geom_angle_site_symmetry_1
_geom_angle_site_symmetry_3
_geom_angle_publ_flag
C2 C1 C10 130.55(12) . . ?
N1 C1 C2 107.60(11) . . ?
N1 C1 C10 121.81(12) . . ?
N3 C2 C1 103.76(11) . . ?
N4 C2 C1 133.56(12) . . ?
N4 C2 N3 122.68(12) . . ?
C4 C3 H3 117.6 . . ?
N4 C3 H3 117.6 . . ?
N4 C3 C4 124.73(13) . . ?
C5 C4 C3 118.95(13) . . ?
C5 C4 C9 118.11(14) . . ?
C9 C4 C3 122.93(14) . . ?
C4 C5 N3 115.03(13) . . ?
C6 C5 C4 122.22(13) . . ?
C6 C5 N3 122.75(13) . . ?
C5 C6 H6 121.0 . . ?
C7 C6 C5 118.07(16) . . ?
C7 C6 H6 121.0 . . ?
C6 C7 H7 119.4 . . ?
C6 C7 C8 121.23(16) . . ?
C8 C7 H7 119.4 . . ?
C7 C8 H8 119.6 . . ?
C9 C8 C7 120.70(15) . . ?
C9 C8 H8 119.6 . . ?
C4 C9 H9 120.2 . . ?
C8 C9 C4 119.67(16) . . ?
C8 C9 H9 120.2 . . ?
C11 C10 C1 121.35(12) . . ?
C15 C10 C1 120.08(12) . . ?
C15 C10 C11 118.55(13) . . ?
C10 C11 H11 120.0 . . ?
C12 C11 C10 120.08(14) . . ?
C12 C11 H11 120.0 . . ?
C11 C12 H12 119.6 . . ?
C13 C12 C11 120.78(15) . . ?
C13 C12 H12 119.6 . . ?
C12 C13 H13 120.1 . . ?
C12 C13 C14 119.70(14) . . ?
C14 C13 H13 120.1 . . ?
C13 C14 H14 119.8 . . ?
C13 C14 C15 120.32(15) . . ?
C15 C14 H14 119.8 . . ?
C10 C15 H15 119.7 . . ?
C14 C15 C10 120.54(14) . . ?
C14 C15 H15 119.7 . . ?
N2 N1 C1 110.78(12) . . ?
N1 N2 N3 106.10(11) . . ?
C2 N3 C5 122.48(12) . . ?
N2 N3 C2 111.77(11) . . ?
N2 N3 C5 125.75(12) . . ?
C3 N4 C2 116.08(13) . . ?

loop_
_geom_bond_atom_site_label_1
_geom_bond_atom_site_label_2
_geom_bond_distance
_geom_bond_site_symmetry_2
_geom_bond_publ_flag
C1 C2 1.3981(18) . ?
C1 C10 1.4625(18) . ?
C1 N1 1.3674(18) . ?
C2 N3 1.3754(17) . ?
C2 N4 1.3675(17) . ?
C3 H3 0.9300 . ?
C3 C4 1.440(2) . ?
C3 N4 1.3068(19) . ?
C4 C5 1.396(2) . ?
C4 C9 1.415(2) . ?
C5 C6 1.391(2) . ?
C5 N3 1.3975(17) . ?
C6 H6 0.9300 . ?
C6 C7 1.378(2) . ?
C7 H7 0.9300 . ?
C7 C8 1.389(3) . ?
C8 H8 0.9300 . ?
C8 C9 1.374(3) . ?
C9 H9 0.9300 . ?
C10 C11 1.399(2) . ?
C10 C15 1.3932(19) . ?
C11 H11 0.9300 . ?
C11 C12 1.387(2) . ?
C12 H12 0.9300 . ?
C12 C13 1.376(2) . ?
C13 H13 0.9300 . ?
C13 C14 1.378(2) . ?
C14 H14 0.9300 . ?
C14 C15 1.389(2) . ?
C15 H15 0.9300 . ?
N1 N2 1.3209(17) . ?
N2 N3 1.3555(16) . ?
